data_4510305
loop_
_publ_author_name
'Kapustin, Eugene A.'
'Minkov, Vasily S.'
'Stare, Jernej'
'Boldyreva, Elena V.'

_publ_section_title
;
 One Hydrogen Bond---Two Ways To Build a Structure. The Role of
 N--H&#x00B7;&#x00B7;&#x00B7;O Hydrogen Bonds in Crystal Structures
 ofN,N-Dimethylglycine
;
_journal_issue 4
_journal_name_full 'Crystal Growth &amp; Design'
_journal_page_first 1851
_journal_paper_doi 10.1021/cg5000183
_journal_volume 14
_journal_year 2014
_chemical_formula_moiety 'C4 H9 N O2'
_chemical_formula_sum 'C4 H9 N O2'
_chemical_formula_weight 103.12
_chemical_name_common N,N-dimethylglycine
_chemical_name_systematic
; 
 2-(Dimethylamino)acetic acid  
;
_space_group_IT_number 61
_symmetry_cell_setting orthorhombic
_symmetry_space_group_name_Hall '-P 2ac 2ab'
_symmetry_space_group_name_H-M 'P b c a'
_audit_creation_method SHELXL-97
_cell_angle_alpha 90.00
_cell_angle_beta 90.00
_cell_angle_gamma 90.00
_cell_formula_units_Z 16
_cell_length_a 11.2187(2)
_cell_length_b 10.0056(2)
_cell_length_c 18.7300(4)
_cell_measurement_reflns_used 12279
_cell_measurement_temperature 275(2)
_cell_measurement_theta_max 30.8265
_cell_measurement_theta_min 1.8116
_cell_volume 2102.44(7)
_diffrn_ambient_temperature 275(2)
_diffrn_detector_area_resol_mean 10.3457
_diffrn_measurement_device_type 'Oxford Gemini Ultra R'
_diffrn_measurement_method \w
_diffrn_radiation_monochromator graphite
_diffrn_radiation_source 'fine-focus sealed tube'
_diffrn_radiation_type MoK\a
_diffrn_radiation_wavelength 0.71073
_diffrn_reflns_av_R_equivalents 0.0357
_diffrn_reflns_av_sigmaI/netI 0.0132
_diffrn_reflns_limit_h_max 14
_diffrn_reflns_limit_h_min -14
_diffrn_reflns_limit_k_max 12
_diffrn_reflns_limit_k_min -12
_diffrn_reflns_limit_l_max 23
_diffrn_reflns_limit_l_min -23
_diffrn_reflns_number 31567
_diffrn_reflns_theta_max 26.37
_diffrn_reflns_theta_min 2.17
_exptl_absorpt_coefficient_mu 0.104
_exptl_absorpt_correction_T_max 0.981
_exptl_absorpt_correction_T_min 0.93459
_exptl_absorpt_correction_type multi-scan
_exptl_absorpt_process_details 'CrysAlis RED; Oxford Diffraction, 2008'
_exptl_crystal_colour colourless
_exptl_crystal_density_diffrn 1.303
_exptl_crystal_density_method 'not measured'
_exptl_crystal_description 'square pyramid'
_exptl_crystal_F_000 896
_exptl_crystal_size_max 0.32
_exptl_crystal_size_mid 0.25
_exptl_crystal_size_min 0.18
_reflns_number_gt 1921
_reflns_number_total 2144
_reflns_threshold_expression >2sigma(I)
_cod_data_source_file cg5000183_si_002.cif
_cod_data_source_block DMG-I-275K_DFT
_cod_database_code 4510305

loop_
_symmetry_equiv_pos_as_xyz
'x, y, z'
'-x+1/2, -y, z+1/2'
'x+1/2, -y+1/2, -z'
'-x, y+1/2, -z+1/2'
'-x, -y, -z'
'x-1/2, y, -z-1/2'
'-x-1/2, y-1/2, z'
'x, -y-1/2, z-1/2'

loop_
_atom_site_label
_atom_site_type_symbol
_atom_site_fract_x
_atom_site_fract_y
_atom_site_fract_z
_atom_site_U_iso_or_equiv
_atom_site_adp_type
N1B N 0.36683(10) 0.54999(12) 0.72736(6) 0.0324(3) Uani
C1B C 0.23470(13) 0.44268(14) 0.63471(7) 0.0342(3) Uani
C2B C 0.25149(12) 0.55601(15) 0.68834(7) 0.0331(3) Uani
O2B O 0.13036(10) 0.41958(13) 0.61798(6) 0.0557(3) Uani
O1B O 0.32659(11) 0.38747(13) 0.61219(6) 0.0565(3) Uani
C4B C 0.37118(15) 0.43399(18) 0.77658(9) 0.0449(4) Uani
C3B C 0.38883(17) 0.67633(19) 0.76667(10) 0.0493(4) Uani
N1A N 0.43664(10) 0.26560(11) 0.49931(6) 0.0302(3) Uani
O2A O 0.42165(9) 0.46245(14) 0.33720(6) 0.0555(4) Uani
C2A C 0.48593(12) 0.34557(14) 0.43908(7) 0.0326(3) Uani
O1A O 0.28974(10) 0.42800(13) 0.42295(7) 0.0594(4) Uani
C1A C 0.38927(12) 0.41754(14) 0.39640(7) 0.0344(3) Uani
C4A C 0.36822(15) 0.14826(16) 0.47247(9) 0.0414(4) Uani
C3A C 0.53371(16) 0.22099(19) 0.54815(9) 0.0454(4) Uani
H1B H 0.44115 0.53919 0.69083 0.039 Uiso
H22B H 0.18036 0.55491 0.72885 0.040 Uiso
H21B H 0.24780 0.65194 0.65927 0.040 Uiso
H41B H 0.36079 0.34267 0.74483 0.067 Uiso
H42B H 0.45799 0.43384 0.80389 0.067 Uiso
H43B H 0.29845 0.44522 0.81557 0.067 Uiso
H31B H 0.32184 0.68625 0.80915 0.074 Uiso
H32B H 0.47828 0.67178 0.79021 0.074 Uiso
H33B H 0.38377 0.76034 0.72905 0.074 Uiso
H1A H 0.37761 0.32413 0.53058 0.036 Uiso
H22A H 0.53840 0.27616 0.40602 0.039 Uiso
H21A H 0.54799 0.42033 0.46115 0.039 Uiso
H41A H 0.29589 0.18442 0.43848 0.062 Uiso
H42A H 0.33226 0.09274 0.51805 0.062 Uiso
H43A H 0.42949 0.08430 0.44225 0.062 Uiso
H31A H 0.60175 0.16819 0.51684 0.068 Uiso
H32A H 0.49475 0.15328 0.58789 0.068 Uiso
H33A H 0.57159 0.30928 0.57453 0.068 Uiso

loop_
_atom_type_symbol
_atom_type_description
_atom_type_scat_dispersion_real
_atom_type_scat_dispersion_imag
_atom_type_scat_source
C C 0.0033 0.0016 'International Tables Vol C Tables 4.2.6.8 and 6.1.1.4'
H H 0.0000 0.0000 'International Tables Vol C Tables 4.2.6.8 and 6.1.1.4'
N N 0.0061 0.0033 'International Tables Vol C Tables 4.2.6.8 and 6.1.1.4'
O O 0.0106 0.0060 'International Tables Vol C Tables 4.2.6.8 and 6.1.1.4'
